data_7107591
loop_
_publ_author_name
'Xiangming Meng'
'Shuxing Wang'
'Yiming Li'
'Manzhou Zhu'
'Qingxiang Guo'

_publ_section_title
;
 6-Substituted quinoline-based ratiometric two-photon fluorescent probes
 for biological Zn2+ detection
;
_journal_name_full Chem.Commun.
_journal_page_first 4196
_journal_paper_doi 10.1039/c2cc30471f
_journal_volume 48
_journal_year 2012
_chemical_formula_sum 'C31 H34 Cl2 N4 O12 Zn'
_chemical_formula_weight 790.89
_chemical_name_systematic
;
?
;
_space_group_IT_number 14
_symmetry_cell_setting monoclinic
_symmetry_space_group_name_Hall '-P 2yn'
_symmetry_space_group_name_H-M 'P 1 21/n 1'
_atom_sites_solution_hydrogens geom
_atom_sites_solution_primary direct
_atom_sites_solution_secondary difmap
_audit_creation_method SHELXL-97
_cell_angle_alpha 90.000(5)
_cell_angle_beta 110.108(5)
_cell_angle_gamma 90.000(5)
_cell_formula_units_Z 8
_cell_length_a 22.391(5)
_cell_length_b 14.404(5)
_cell_length_c 22.720(5)
_cell_measurement_reflns_used 17938
_cell_measurement_temperature 100(2)
_cell_measurement_theta_max 62.6113
_cell_measurement_theta_min 2.0690
_cell_volume 6881(3)
_computing_cell_refinement 'CrysAlisPro (Oxford Diffraction Ltd.)'
_computing_data_collection 'CrysAlisPro (Oxford Diffraction Ltd.)'
_computing_data_reduction 'CrysAlisPro (Oxford Diffraction Ltd.)'
_computing_molecular_graphics 'Ortep-3 (L. J. Farrugia, 2001)'
_computing_publication_material SHELXL-97
_computing_structure_refinement 'SHELXL-97 (Sheldrick, 1997)'
_computing_structure_solution 'SHELXS-97 (Sheldrick, 1997)'
_diffrn_ambient_temperature 100(2)
_diffrn_detector_area_resol_mean 15.9149
_diffrn_measured_fraction_theta_full 0.984
_diffrn_measured_fraction_theta_max 0.984
_diffrn_measurement_device_type 'Gemini S Ultra, Oxford Diffraction'
_diffrn_measurement_method '\w scans'
_diffrn_radiation_monochromator mirror
_diffrn_radiation_source 'Enhance Ultra (Cu) X-ray Source'
_diffrn_radiation_type CuK\a
_diffrn_radiation_wavelength 1.54184
_diffrn_reflns_av_R_equivalents 0.0228
_diffrn_reflns_av_sigmaI/netI 0.0252
_diffrn_reflns_limit_h_max 25
_diffrn_reflns_limit_h_min -25
_diffrn_reflns_limit_k_max 16
_diffrn_reflns_limit_k_min -14
_diffrn_reflns_limit_l_max 26
_diffrn_reflns_limit_l_min -22
_diffrn_reflns_number 27891
_diffrn_reflns_theta_full 62.71
_diffrn_reflns_theta_max 62.71
_diffrn_reflns_theta_min 2.39
_exptl_absorpt_coefficient_mu 3.013
_exptl_absorpt_correction_T_max 0.4651
_exptl_absorpt_correction_T_min 0.4101
_exptl_absorpt_correction_type multi-scan
_exptl_absorpt_process_details
;
CrysAlisPro, Oxford Diffraction Ltd.,
Version 1.171.33.66 (release 28-04-2010 CrysAlis171 .NET)
(compiled Apr 28 2010,14:27:37)
Empirical absorption correction using spherical harmonics,
implemented in SCALE3 ABSPACK scaling algorithm.
;
_exptl_crystal_colour yellow
_exptl_crystal_density_diffrn 1.527
_exptl_crystal_density_method 'not measured'
_exptl_crystal_description block
_exptl_crystal_F_000 3264
_exptl_crystal_size_max 0.36
_exptl_crystal_size_mid 0.30
_exptl_crystal_size_min 0.30
_refine_diff_density_max 2.266
_refine_diff_density_min -1.542
_refine_diff_density_rms 0.076
_refine_ls_extinction_method none
_refine_ls_goodness_of_fit_ref 1.066
_refine_ls_hydrogen_treatment mixed
_refine_ls_matrix_type full
_refine_ls_number_parameters 951
_refine_ls_number_reflns 10849
_refine_ls_number_restraints 20
_refine_ls_restrained_S_all 1.066
_refine_ls_R_factor_all 0.0528
_refine_ls_R_factor_gt 0.0468
_refine_ls_shift/su_max 0.001
_refine_ls_shift/su_mean 0.000
_refine_ls_structure_factor_coef Fsqd
_refine_ls_weighting_details 'calc w=1/[\s^2^(Fo^2^)+(0.0946P)^2^+6.9548P] where P=(Fo^2^+2Fc^2^)/3'
_refine_ls_weighting_scheme calc
_refine_ls_wR_factor_gt 0.1409
_refine_ls_wR_factor_ref 0.1456
_reflns_number_gt 9384
_reflns_number_total 10849
_reflns_threshold_expression >2sigma(I)
_cod_data_source_file c2cc30471f.txt
_cod_data_source_block pt100621-100k
_cod_original_sg_symbol_H-M 'P 21/n'
_cod_database_code 7107591

loop_
_symmetry_equiv_pos_as_xyz
'x, y, z'
'-x+1/2, y+1/2, -z+1/2'
'-x, -y, -z'
'x-1/2, -y-1/2, z-1/2'

loop_
_atom_site_label
_atom_site_type_symbol
_atom_site_fract_x
_atom_site_fract_y
_atom_site_fract_z
_atom_site_U_iso_or_equiv
_atom_site_adp_type
_atom_site_occupancy
_atom_site_symmetry_multiplicity
_atom_site_calc_flag
_atom_site_refinement_flags
Zn1 Zn 0.655238(18) 0.19404(3) 0.548818(18) 0.01831(13) Uani 1 1 d .
Zn2 Zn 0.951561(19) 0.19071(3) 0.352086(18) 0.01926(13) Uani 1 1 d .
Cl3 Cl 0.24119(5) 0.01824(7) 0.51123(4) 0.0431(2) Uani 1 1 d .
Cl2 Cl 0.22216(4) 0.43158(6) 0.47087(4) 0.0324(2) Uani 1 1 d .
Cl1 Cl 0.52852(4) 0.46278(7) 0.26900(4) 0.0345(2) Uani 1 1 d .
Cl4 Cl 0.48099(6) -0.02142(7) 0.24067(5) 0.0470(3) Uani 1 1 d .
O2 O 0.17475(11) 0.69317(16) 0.16847(11) 0.0301(5) Uani 1 1 d .
O3 O 1.03099(11) 0.24672(18) 0.34274(12) 0.0283(5) Uani 1 1 d D
O1 O 0.66759(12) 0.24616(19) 0.47207(11) 0.0288(5) Uani 1 1 d D
N3 N 0.58591(12) 0.26858(17) 0.57150(11) 0.0174(5) Uani 1 1 d .
N8 N 0.98287(13) 0.06326(18) 0.39228(12) 0.0234(6) Uani 1 1 d .
N4 N 0.60750(12) 0.07165(18) 0.51312(12) 0.0208(6) Uani 1 1 d .
O6 O 0.58025(13) 0.49992(19) 0.32043(13) 0.0443(7) Uani 1 1 d .
N7 N 0.92692(12) 0.27155(17) 0.41824(12) 0.0196(5) Uani 1 1 d .
O16 O 0.28235(14) 0.0250(2) 0.57489(14) 0.0500(7) Uani 1 1 d .
O15 O 0.18265(13) 0.0664(2) 0.50306(14) 0.0468(7) Uani 1 1 d .
O5 O 0.55155(13) 0.4331(2) 0.22113(12) 0.0446(7) Uani 1 1 d .
O10 O 0.23547(15) 0.4493(2) 0.53629(13) 0.0551(8) Uani 1 1 d .
O9 O 0.24220(19) 0.5100(2) 0.44590(17) 0.0665(10) Uani 1 1 d .
N2 N 0.65989(12) 0.12436(17) 0.63615(12) 0.0192(5) Uani 1 1 d .
O7 O 0.5020(2) 0.3863(3) 0.29009(17) 0.0852(14) Uani 1 1 d .
N6 N 0.86140(12) 0.12786(18) 0.34636(12) 0.0216(6) Uani 1 1 d .
N5 N 0.89897(12) 0.20574(17) 0.25686(12) 0.0207(6) Uani 1 1 d .
C24 C 0.33131(15) 0.5862(2) 0.24671(15) 0.0219(7) Uani 1 1 d .
H24 H 0.3708 0.5771 0.2407 0.026 Uiso 1 1 calc R
C35 C 0.80591(16) 0.1580(2) 0.17353(15) 0.0263(7) Uani 1 1 d .
H35 H 0.7683 0.1216 0.1597 0.032 Uiso 1 1 calc R
O4 O 1.32565(13) 0.69908(18) 0.82979(12) 0.0437(7) Uani 1 1 d .
O11 O 0.2548(3) 0.3516(3) 0.4625(2) 0.0954(15) Uani 1 1 d .
O20 O 0.54734(16) -0.0027(3) 0.27890(17) 0.0663(9) Uani 1 1 d .
C20 C 0.26334(15) 0.5620(2) 0.30722(15) 0.0235(7) Uani 1 1 d .
H20 H 0.2561 0.5377 0.3430 0.028 Uiso 1 1 calc R
O18 O 0.45898(19) -0.0836(3) 0.27603(16) 0.0689(10) Uani 1 1 d .
O12 O 0.15480(17) 0.4210(3) 0.44036(18) 0.0842(13) Uani 1 1 d .
C23 C 0.28402(15) 0.6356(2) 0.20204(14) 0.0226(7) Uani 1 1 d .
H23 H 0.2914 0.6608 0.1665 0.027 Uiso 1 1 calc R
O19 O 0.47972(14) -0.06483(19) 0.18325(12) 0.0432(7) Uani 1 1 d .
C26 C 0.61246(15) 0.0487(2) 0.62122(15) 0.0218(7) Uani 1 1 d .
H26A H 0.5727 0.0718 0.6259 0.026 Uiso 1 1 calc R
H26B H 0.6287 -0.0028 0.6513 0.026 Uiso 1 1 calc R
C11 C 0.48988(14) 0.3613(2) 0.55254(14) 0.0191(6) Uani 1 1 d .
C42 C 0.94160(15) 0.3722(2) 0.50866(14) 0.0203(6) Uani 1 1 d .
C3 C 0.87660(16) 0.2224(3) 0.68309(17) 0.0321(8) Uani 1 1 d .
H3 H 0.9200 0.2249 0.7094 0.039 Uiso 1 1 calc R
C32 C 0.91388(16) 0.2609(2) 0.21590(15) 0.0252(7) Uani 1 1 d .
H32 H 0.9515 0.2973 0.2306 0.030 Uiso 1 1 calc R
C2 C 0.83499(16) 0.1600(2) 0.69513(16) 0.0278(7) Uani 1 1 d .
H2 H 0.8493 0.1192 0.7301 0.033 Uiso 1 1 calc R
C52 C 1.23214(17) 0.6122(2) 0.78979(16) 0.0316(8) Uani 1 1 d .
H52 H 1.2260 0.6205 0.8288 0.038 Uiso 1 1 calc R
C14 C 0.47955(15) 0.3763(2) 0.42721(14) 0.0231(7) Uani 1 1 d .
H14 H 0.4758 0.3807 0.3844 0.028 Uiso 1 1 calc R
C54 C 1.29556(16) 0.6351(2) 0.72407(16) 0.0261(7) Uani 1 1 d .
H54 H 1.3318 0.6605 0.7172 0.031 Uiso 1 1 calc R
C47 C 0.98349(15) 0.4232(2) 0.55929(14) 0.0215(7) Uani 1 1 d .
H47 H 0.9668 0.4558 0.5865 0.026 Uiso 1 1 calc R
C62 C 1.04093(16) 0.0266(2) 0.40225(15) 0.0278(7) Uani 1 1 d .
H62 H 1.0720 0.0633 0.3933 0.033 Uiso 1 1 calc R
C48 C 1.09047(15) 0.4782(2) 0.62347(14) 0.0224(7) Uani 1 1 d .
H48 H 1.0738 0.4997 0.6542 0.027 Uiso 1 1 calc R
C40 C 0.83870(16) 0.3093(2) 0.45133(15) 0.0234(7) Uani 1 1 d .
H40 H 0.7949 0.3015 0.4454 0.028 Uiso 1 1 calc R
C33 C 0.87641(17) 0.2663(2) 0.15359(16) 0.0291(8) Uani 1 1 d .
H33 H 0.8883 0.3056 0.1259 0.035 Uiso 1 1 calc R
C13 C 0.52853(15) 0.3268(2) 0.46716(15) 0.0216(7) Uani 1 1 d .
H13 H 0.5580 0.2970 0.4517 0.026 Uiso 1 1 calc R
C37 C 0.83270(16) 0.0907(2) 0.28223(14) 0.0245(7) Uani 1 1 d .
H37A H 0.7862 0.0836 0.2720 0.029 Uiso 1 1 calc R
H37B H 0.8508 0.0287 0.2797 0.029 Uiso 1 1 calc R
C46 C 1.04750(16) 0.4269(2) 0.57005(14) 0.0215(7) Uani 1 1 d .
C12 C 0.53629(15) 0.3189(2) 0.53155(14) 0.0190(6) Uani 1 1 d .
C55 C 1.25179(15) 0.5831(2) 0.67814(15) 0.0238(7) Uani 1 1 d .
H55 H 1.2596 0.5707 0.6404 0.029 Uiso 1 1 calc R
C6 C 0.72529(15) 0.0899(2) 0.66452(15) 0.0230(7) Uani 1 1 d .
H6A H 0.7294 0.0297 0.6452 0.028 Uiso 1 1 calc R
H6B H 0.7348 0.0795 0.7099 0.028 Uiso 1 1 calc R
C9 C 0.54449(15) 0.2955(2) 0.65437(15) 0.0212(7) Uani 1 1 d .
H9 H 0.5481 0.2851 0.6967 0.025 Uiso 1 1 calc R
C19 C 0.32310(15) 0.5492(2) 0.30033(15) 0.0207(7) Uani 1 1 d .
C45 C 1.07104(16) 0.3770(2) 0.52831(15) 0.0248(7) Uani 1 1 d .
H45 H 1.1154 0.3781 0.5353 0.030 Uiso 1 1 calc R
O17 O 0.44932(19) 0.0642(2) 0.22857(19) 0.0759(11) Uani 1 1 d .
N1 N 0.75031(12) 0.21406(18) 0.60519(12) 0.0211(6) Uani 1 1 d .
C29 C 0.55511(16) -0.1017(2) 0.47627(17) 0.0311(8) Uani 1 1 d .
H29 H 0.5381 -0.1619 0.4638 0.037 Uiso 1 1 calc R
O8 O 0.48225(16) 0.5345(3) 0.24605(15) 0.0791(13) Uani 1 1 d .
C22 C 0.22543(16) 0.6478(2) 0.20980(15) 0.0239(7) Uani 1 1 d .
C17 C 0.38062(15) 0.4741(2) 0.40437(15) 0.0229(7) Uani 1 1 d .
H17 H 0.3471 0.4920 0.4187 0.027 Uiso 1 1 calc R
C30 C 0.56242(15) -0.0407(2) 0.43260(17) 0.0287(8) Uani 1 1 d .
H30 H 0.5494 -0.0573 0.3895 0.034 Uiso 1 1 calc R
C43 C 0.96628(15) 0.3236(2) 0.46720(14) 0.0199(6) Uani 1 1 d .
C8 C 0.58919(14) 0.2568(2) 0.63043(14) 0.0193(6) Uani 1 1 d .
C58 C 0.93905(16) 0.0110(2) 0.40498(14) 0.0248(7) Uani 1 1 d .
C10 C 0.49609(15) 0.3479(2) 0.61611(15) 0.0220(7) Uani 1 1 d .
H10 H 0.4663 0.3756 0.6321 0.026 Uiso 1 1 calc R
C25 C 0.18659(18) 0.7414(3) 0.11827(17) 0.0365(9) Uani 1 1 d .
H25A H 0.2193 0.7888 0.1357 0.055 Uiso 1 1 calc R
H25B H 0.1473 0.7712 0.0915 0.055 Uiso 1 1 calc R
H25C H 0.2013 0.6972 0.0934 0.055 Uiso 1 1 calc R
C34 C 0.82165(17) 0.2143(2) 0.13180(16) 0.0291(8) Uani 1 1 d .
H34 H 0.7952 0.2171 0.0890 0.035 Uiso 1 1 calc R
C4 C 0.85374(17) 0.2807(3) 0.63234(16) 0.0314(8) Uani 1 1 d .
H4 H 0.8811 0.3247 0.6235 0.038 Uiso 1 1 calc R
C53 C 1.28573(17) 0.6499(2) 0.78072(16) 0.0311(8) Uani 1 1 d .
C18 C 0.37563(15) 0.4988(2) 0.34571(14) 0.0210(7) Uani 1 1 d .
H18 H 0.4099 0.4817 0.3324 0.025 Uiso 1 1 calc R
C49 C 1.15122(16) 0.4972(2) 0.63234(15) 0.0232(7) Uani 1 1 d .
H49 H 1.1671 0.4753 0.6011 0.028 Uiso 1 1 calc R
C44 C 1.03201(16) 0.3280(2) 0.47876(15) 0.0240(7) Uani 1 1 d .
H44 H 1.0494 0.2965 0.4517 0.029 Uiso 1 1 calc R
C27 C 0.59833(14) 0.0129(2) 0.55531(15) 0.0210(7) Uani 1 1 d .
C50 C 1.19650(15) 0.5482(2) 0.68508(15) 0.0231(7) Uani 1 1 d .
C38 C 0.82421(15) 0.2055(2) 0.35828(15) 0.0239(7) Uani 1 1 d .
H38A H 0.7879 0.1809 0.3689 0.029 Uiso 1 1 calc R
H38B H 0.8071 0.2440 0.3201 0.029 Uiso 1 1 calc R
C16 C 0.43941(15) 0.4123(2) 0.50985(15) 0.0214(7) Uani 1 1 d .
H16 H 0.4087 0.4407 0.5243 0.026 Uiso 1 1 calc R
C51 C 1.18801(16) 0.5629(2) 0.74242(16) 0.0274(7) Uani 1 1 d .
H51 H 1.1513 0.5387 0.7490 0.033 Uiso 1 1 calc R
C56 C 1.3759(2) 0.7493(3) 0.8182(2) 0.0522(12) Uani 1 1 d .
H56A H 1.4041 0.7056 0.8075 0.078 Uiso 1 1 calc R
H56B H 1.4003 0.7841 0.8559 0.078 Uiso 1 1 calc R
H56C H 1.3577 0.7926 0.7833 0.078 Uiso 1 1 calc R
C21 C 0.21517(15) 0.6096(2) 0.26240(15) 0.0244(7) Uani 1 1 d .
H21 H 0.1749 0.6166 0.2673 0.029 Uiso 1 1 calc R
C28 C 0.57270(15) -0.0748(2) 0.53838(16) 0.0254(7) Uani 1 1 d .
H28 H 0.5673 -0.1158 0.5689 0.030 Uiso 1 1 calc R
C41 C 0.87593(16) 0.3646(2) 0.49823(14) 0.0237(7) Uani 1 1 d .
H41 H 0.8577 0.3980 0.5239 0.028 Uiso 1 1 calc R
C15 C 0.43373(14) 0.4218(2) 0.44790(14) 0.0202(6) Uani 1 1 d .
C5 C 0.79093(16) 0.2747(2) 0.59449(15) 0.0258(7) Uani 1 1 d .
H5 H 0.7757 0.3150 0.5594 0.031 Uiso 1 1 calc R
C59 C 0.95224(18) -0.0785(2) 0.42788(16) 0.0317(8) Uani 1 1 d .
H59 H 0.9207 -0.1143 0.4366 0.038 Uiso 1 1 calc R
C31 C 0.58915(15) 0.0452(2) 0.45280(15) 0.0239(7) Uani 1 1 d .
H31 H 0.5947 0.0872 0.4229 0.029 Uiso 1 1 calc R
C7 C 0.64446(15) 0.1999(2) 0.67243(14) 0.0196(6) Uani 1 1 d .
H7A H 0.6821 0.2404 0.6905 0.023 Uiso 1 1 calc R
H7B H 0.6332 0.1733 0.7074 0.023 Uiso 1 1 calc R
C57 C 0.87489(16) 0.0551(2) 0.39451(15) 0.0257(7) Uani 1 1 d .
H57A H 0.8414 0.0070 0.3813 0.031 Uiso 1 1 calc R
H57B H 0.8743 0.0824 0.4343 0.031 Uiso 1 1 calc R
C1 C 0.77245(15) 0.1580(2) 0.65541(14) 0.0215(7) Uani 1 1 d .
C36 C 0.84543(15) 0.1553(2) 0.23561(15) 0.0218(7) Uani 1 1 d .
C60 C 1.0120(2) -0.1150(3) 0.43785(17) 0.0392(9) Uani 1 1 d .
H60 H 1.0218 -0.1764 0.4535 0.047 Uiso 1 1 calc R
C61 C 1.05705(19) -0.0624(3) 0.42506(17) 0.0350(8) Uani 1 1 d .
H61 H 1.0984 -0.0864 0.4317 0.042 Uiso 1 1 calc R
C39 C 0.86579(15) 0.2639(2) 0.41152(15) 0.0220(7) Uani 1 1 d .
O14 O 0.2288(2) -0.0760(3) 0.4960(2) 0.117(2) Uani 1 1 d .
O13 O 0.2700(2) 0.0577(4) 0.4710(2) 0.124(2) Uani 1 1 d .
OW4 O 0.14945(13) 0.2066(2) 0.41023(14) 0.0424(7) Uani 1 1 d D
OW3 O 0.68143(16) 0.1579(2) 0.37484(14) 0.0436(7) Uani 1 1 d D
OW2 O 0.65724(16) 0.4174(2) 0.43169(15) 0.0516(8) Uani 1 1 d D
OW1 O 0.5579(3) 0.2014(4) 0.3073(3) 0.132(3) Uani 1 1 d D
H2B H 1.0679(17) 0.225(3) 0.362(2) 0.055(14) Uiso 1 1 d D
H1B H 0.665(2) 0.300(2) 0.462(2) 0.052(15) Uiso 1 1 d D
H1A H 0.677(2) 0.214(3) 0.4478(19) 0.054(15) Uiso 1 1 d D
H2A H 1.031(2) 0.301(2) 0.334(2) 0.057(16) Uiso 1 1 d D
H4B H 0.690(3) 0.108(3) 0.386(3) 0.08(2) Uiso 1 1 d D
H4A H 0.647(2) 0.164(4) 0.349(2) 0.10(2) Uiso 1 1 d D
H5A H 0.162(3) 0.168(3) 0.443(2) 0.079(19) Uiso 1 1 d D
H5B H 0.174(2) 0.251(3) 0.421(2) 0.060(15) Uiso 1 1 d D
H8A H 0.6344(19) 0.430(3) 0.3959(16) 0.052(14) Uiso 1 1 d D
H8B H 0.689(2) 0.453(3) 0.447(2) 0.072(18) Uiso 1 1 d D
H3A H 0.544(4) 0.147(5) 0.286(5) 0.22(6) Uiso 1 1 d D
H3B H 0.552(13) 0.241(7) 0.285(7) 0.55(18) Uiso 1 1 d D

loop_
_atom_site_aniso_label
_atom_site_aniso_U_11
_atom_site_aniso_U_22
_atom_site_aniso_U_33
_atom_site_aniso_U_23
_atom_site_aniso_U_13
_atom_site_aniso_U_12
Zn1 0.0185(2) 0.0185(2) 0.0181(2) 0.00185(16) 0.00643(17) -0.00021(16)
Zn2 0.0210(2) 0.0170(2) 0.0210(2) -0.00072(16) 0.00869(18) -0.00113(16)
Cl3 0.0392(5) 0.0548(6) 0.0360(5) 0.0041(4) 0.0136(4) 0.0201(4)
Cl2 0.0448(5) 0.0261(4) 0.0344(5) -0.0036(3) 0.0242(4) -0.0023(4)
Cl1 0.0265(4) 0.0541(5) 0.0257(4) -0.0054(4) 0.0125(3) -0.0031(4)
Cl4 0.0710(7) 0.0354(5) 0.0444(6) 0.0043(4) 0.0326(5) 0.0112(5)
O2 0.0263(13) 0.0328(13) 0.0275(12) 0.0081(10) 0.0045(10) 0.0095(10)
O3 0.0240(13) 0.0299(14) 0.0331(13) 0.0018(11) 0.0124(11) -0.0024(11)
O1 0.0313(13) 0.0325(14) 0.0259(12) 0.0075(11) 0.0138(10) 0.0029(11)
N3 0.0178(12) 0.0154(12) 0.0183(12) -0.0006(10) 0.0052(10) -0.0021(10)
N8 0.0273(15) 0.0194(13) 0.0205(13) -0.0016(11) 0.0044(11) -0.0003(11)
N4 0.0173(13) 0.0219(13) 0.0230(14) -0.0011(11) 0.0067(11) 0.0021(11)
O6 0.0393(15) 0.0391(15) 0.0422(15) -0.0047(13) -0.0018(12) 0.0002(12)
N7 0.0223(14) 0.0168(13) 0.0209(13) 0.0022(11) 0.0088(11) -0.0016(11)
O16 0.0449(17) 0.0512(17) 0.0437(16) -0.0074(14) 0.0022(13) 0.0095(14)
O15 0.0313(14) 0.0559(18) 0.0569(18) 0.0116(15) 0.0199(13) 0.0126(13)
O5 0.0486(16) 0.0612(18) 0.0311(14) 0.0078(13) 0.0229(12) 0.0207(14)
O10 0.0585(19) 0.079(2) 0.0331(15) -0.0017(15) 0.0224(14) 0.0133(17)
O9 0.095(3) 0.0501(19) 0.073(2) 0.0086(17) 0.053(2) -0.0122(18)
N2 0.0177(13) 0.0170(12) 0.0211(13) 0.0016(11) 0.0044(10) -0.0016(10)
O7 0.112(3) 0.101(3) 0.065(2) -0.035(2) 0.059(2) -0.072(3)
N6 0.0240(14) 0.0192(13) 0.0218(13) -0.0008(11) 0.0081(11) -0.0017(11)
N5 0.0222(14) 0.0180(13) 0.0231(13) -0.0005(11) 0.0095(11) 0.0002(11)
C24 0.0203(16) 0.0196(15) 0.0246(16) -0.0035(13) 0.0063(13) -0.0022(13)
C35 0.0276(17) 0.0226(16) 0.0272(17) -0.0022(14) 0.0075(14) -0.0020(14)
O4 0.0415(16) 0.0411(15) 0.0351(15) -0.0191(12) -0.0040(12) 0.0067(13)
O11 0.150(4) 0.060(2) 0.103(3) 0.002(2) 0.078(3) 0.046(3)
O20 0.0491(19) 0.079(2) 0.062(2) -0.0079(19) 0.0083(16) -0.0067(18)
C20 0.0253(17) 0.0235(16) 0.0200(15) -0.0025(13) 0.0054(13) -0.0011(14)
O18 0.099(3) 0.070(2) 0.062(2) 0.0024(18) 0.058(2) -0.009(2)
O12 0.055(2) 0.133(4) 0.067(2) -0.039(2) 0.0240(18) -0.037(2)
C23 0.0278(17) 0.0182(15) 0.0203(15) -0.0004(13) 0.0062(13) -0.0022(13)
O19 0.0654(19) 0.0372(15) 0.0339(14) -0.0013(12) 0.0258(13) -0.0023(13)
C26 0.0213(16) 0.0198(15) 0.0244(16) 0.0025(13) 0.0078(13) -0.0040(13)
C11 0.0192(15) 0.0161(14) 0.0211(15) -0.0017(12) 0.0059(12) -0.0040(12)
C42 0.0266(17) 0.0164(15) 0.0191(15) 0.0054(12) 0.0096(13) 0.0016(13)
C3 0.0216(17) 0.040(2) 0.0307(18) -0.0001(16) 0.0043(14) -0.0062(16)
C32 0.0242(17) 0.0248(17) 0.0293(17) 0.0011(14) 0.0125(14) -0.0016(14)
C2 0.0233(17) 0.0283(18) 0.0290(17) 0.0035(15) 0.0056(14) 0.0002(14)
C52 0.038(2) 0.0334(19) 0.0226(17) -0.0038(15) 0.0096(15) 0.0154(16)
C14 0.0251(17) 0.0249(17) 0.0187(15) 0.0029(13) 0.0070(13) 0.0010(14)
C54 0.0227(16) 0.0214(16) 0.0307(17) 0.0009(14) 0.0046(14) 0.0038(13)
C47 0.0309(18) 0.0163(15) 0.0201(15) 0.0032(12) 0.0122(13) 0.0024(13)
C62 0.0292(18) 0.0245(17) 0.0253(17) -0.0049(14) 0.0037(14) 0.0007(14)
C48 0.0289(18) 0.0196(16) 0.0196(15) 0.0009(13) 0.0097(13) 0.0027(13)
C40 0.0230(17) 0.0248(17) 0.0253(17) 0.0049(13) 0.0120(14) 0.0020(13)
C33 0.038(2) 0.0274(18) 0.0274(17) 0.0036(14) 0.0175(15) 0.0022(15)
C13 0.0225(16) 0.0222(16) 0.0223(16) 0.0007(13) 0.0105(13) 0.0023(13)
C37 0.0294(17) 0.0215(16) 0.0212(16) -0.0021(13) 0.0071(13) -0.0075(14)
C46 0.0303(18) 0.0150(15) 0.0206(15) 0.0049(12) 0.0107(13) 0.0003(13)
C12 0.0196(15) 0.0149(14) 0.0211(15) -0.0006(12) 0.0053(12) -0.0037(12)
C55 0.0266(17) 0.0202(16) 0.0233(16) 0.0000(13) 0.0068(13) 0.0037(13)
C6 0.0225(16) 0.0187(15) 0.0257(16) 0.0047(13) 0.0055(13) 0.0019(13)
C9 0.0226(16) 0.0230(16) 0.0183(15) -0.0018(13) 0.0073(13) -0.0052(13)
C19 0.0212(16) 0.0153(14) 0.0234(16) -0.0027(13) 0.0050(13) -0.0025(12)
C45 0.0237(16) 0.0253(17) 0.0272(17) -0.0001(14) 0.0110(13) -0.0025(14)
O17 0.085(3) 0.050(2) 0.085(3) -0.0019(18) 0.019(2) 0.0397(19)
N1 0.0216(14) 0.0226(13) 0.0199(13) -0.0004(11) 0.0081(11) -0.0005(11)
C29 0.0238(17) 0.0264(17) 0.042(2) -0.0113(16) 0.0097(15) -0.0044(15)
O8 0.052(2) 0.130(3) 0.0475(19) -0.013(2) 0.0083(15) 0.054(2)
C22 0.0275(17) 0.0185(15) 0.0212(16) -0.0034(13) 0.0026(13) 0.0013(13)
C17 0.0209(16) 0.0200(16) 0.0267(17) -0.0019(13) 0.0068(13) 0.0004(13)
C30 0.0210(16) 0.0339(19) 0.0320(18) -0.0106(15) 0.0103(14) 0.0001(14)
C43 0.0271(17) 0.0145(14) 0.0189(15) 0.0034(12) 0.0088(13) -0.0003(13)
C8 0.0210(16) 0.0167(15) 0.0199(15) -0.0015(12) 0.0066(12) -0.0039(12)
C58 0.0347(18) 0.0220(16) 0.0158(15) -0.0011(13) 0.0064(13) -0.0026(14)
C10 0.0238(16) 0.0211(16) 0.0238(16) -0.0028(13) 0.0116(13) -0.0027(13)
C25 0.037(2) 0.034(2) 0.0316(19) 0.0115(16) 0.0034(16) 0.0071(17)
C34 0.0343(19) 0.0285(17) 0.0240(17) 0.0019(14) 0.0094(14) 0.0051(15)
C4 0.0273(18) 0.040(2) 0.0289(18) 0.0007(16) 0.0123(15) -0.0101(16)
C53 0.0332(19) 0.0228(17) 0.0283(18) -0.0066(14) -0.0010(15) 0.0096(15)
C18 0.0209(16) 0.0174(15) 0.0234(16) -0.0026(13) 0.0059(13) -0.0016(13)
C49 0.0290(18) 0.0201(15) 0.0209(16) 0.0025(13) 0.0092(13) 0.0024(13)
C44 0.0292(18) 0.0229(16) 0.0227(16) -0.0015(14) 0.0124(14) -0.0007(14)
C27 0.0154(15) 0.0229(16) 0.0246(16) 0.0005(13) 0.0065(13) 0.0033(13)
C50 0.0255(17) 0.0185(15) 0.0232(16) 0.0006(13) 0.0056(13) 0.0073(13)
C38 0.0200(16) 0.0268(17) 0.0272(17) -0.0013(14) 0.0110(13) -0.0011(13)
C16 0.0199(15) 0.0178(15) 0.0272(17) -0.0027(13) 0.0089(13) -0.0003(12)
C51 0.0252(17) 0.0294(18) 0.0274(17) 0.0006(14) 0.0087(14) 0.0070(14)
C56 0.047(3) 0.031(2) 0.057(3) -0.015(2) -0.009(2) -0.0041(19)
C21 0.0212(16) 0.0263(17) 0.0256(16) -0.0029(14) 0.0079(13) 0.0032(14)
C28 0.0210(16) 0.0211(16) 0.0341(18) 0.0002(14) 0.0096(14) -0.0017(13)
C41 0.0286(17) 0.0252(16) 0.0202(15) 0.0057(13) 0.0122(13) 0.0041(14)
C15 0.0191(15) 0.0165(15) 0.0231(16) -0.0021(12) 0.0048(12) -0.0041(12)
C5 0.0284(18) 0.0279(17) 0.0219(16) 0.0007(14) 0.0098(14) -0.0058(15)
C59 0.043(2) 0.0247(18) 0.0249(17) 0.0042(14) 0.0084(15) -0.0044(16)
C31 0.0193(16) 0.0298(17) 0.0235(16) -0.0018(14) 0.0083(13) 0.0032(13)
C7 0.0201(16) 0.0207(16) 0.0169(15) 0.0017(12) 0.0052(12) -0.0010(12)
C57 0.0324(18) 0.0221(16) 0.0235(16) 0.0007(13) 0.0106(14) -0.0069(14)
C1 0.0239(16) 0.0191(15) 0.0225(16) 0.0001(13) 0.0092(13) 0.0016(13)
C36 0.0259(17) 0.0158(15) 0.0249(16) -0.0018(13) 0.0103(13) -0.0001(13)
C60 0.059(3) 0.0233(18) 0.0277(18) 0.0059(15) 0.0059(17) 0.0081(18)
C61 0.038(2) 0.0300(19) 0.0303(19) -0.0013(16) 0.0036(16) 0.0078(17)
C39 0.0258(17) 0.0192(16) 0.0237(16) 0.0047(13) 0.0120(13) 0.0006(13)
O14 0.128(4) 0.064(2) 0.090(3) -0.040(2) -0.052(3) 0.049(3)
O13 0.078(3) 0.219(6) 0.103(3) 0.098(4) 0.068(3) 0.088(3)
OW4 0.0300(15) 0.0348(15) 0.0553(18) -0.0019(14) 0.0057(13) -0.0043(12)
OW3 0.0506(19) 0.0491(19) 0.0390(16) 0.0079(14) 0.0257(15) 0.0048(15)
OW2 0.0563(19) 0.0448(17) 0.0411(17) 0.0158(14) 0.0006(15) -0.0149(15)
OW1 0.094(4) 0.098(4) 0.139(5) 0.023(4) -0.044(3) -0.016(3)

loop_
_atom_type_symbol
_atom_type_description
_atom_type_scat_dispersion_real
_atom_type_scat_dispersion_imag
_atom_type_scat_source
C C 0.0181 0.0091 'International Tables Vol C Tables 4.2.6.8 and 6.1.1.4'
H H 0.0000 0.0000 'International Tables Vol C Tables 4.2.6.8 and 6.1.1.4'
N N 0.0311 0.0180 'International Tables Vol C Tables 4.2.6.8 and 6.1.1.4'
O O 0.0492 0.0322 'International Tables Vol C Tables 4.2.6.8 and 6.1.1.4'
Cl Cl 0.3639 0.7018 'International Tables Vol C Tables 4.2.6.8 and 6.1.1.4'
Zn Zn -1.5491 0.6778 'International Tables Vol C Tables 4.2.6.8 and 6.1.1.4'

loop_
_geom_angle_atom_site_label_1
_geom_angle_atom_site_label_2
_geom_angle_atom_site_label_3
_geom_angle
O1 Zn1 N4 100.64(11)
O1 Zn1 N3 110.99(10)
N4 Zn1 N3 101.88(10)
O1 Zn1 N1 93.74(10)
N4 Zn1 N1 129.39(10)
N3 Zn1 N1 117.60(10)
O1 Zn1 N2 168.80(10)
N4 Zn1 N2 79.80(10)
N3 Zn1 N2 79.67(10)
N1 Zn1 N2 77.74(10)
O3 Zn2 N8 102.91(11)
O3 Zn2 N5 93.02(10)
N8 Zn2 N5 122.38(10)
O3 Zn2 N7 107.88(10)
N8 Zn2 N7 107.87(10)
N5 Zn2 N7 119.09(10)
O3 Zn2 N6 171.08(10)
N8 Zn2 N6 79.82(10)
N5 Zn2 N6 78.46(10)
N7 Zn2 N6 78.96(10)
O14 Cl3 O13 109.0(4)
O14 Cl3 O16 108.7(2)
O13 Cl3 O16 110.5(3)
O14 Cl3 O15 109.9(3)
O13 Cl3 O15 108.8(2)
O16 Cl3 O15 109.92(18)
O9 Cl2 O11 110.5(2)
O9 Cl2 O10 107.1(2)
O11 Cl2 O10 110.6(2)
O9 Cl2 O12 108.6(3)
O11 Cl2 O12 110.8(3)
O10 Cl2 O12 109.2(2)
O7 Cl1 O5 109.3(2)
O7 Cl1 O8 110.6(3)
O5 Cl1 O8 110.30(18)
O7 Cl1 O6 109.3(2)
O5 Cl1 O6 109.37(18)
O8 Cl1 O6 108.0(2)
O18 Cl4 O17 114.9(3)
O18 Cl4 O19 109.93(19)
O17 Cl4 O19 110.7(2)
O18 Cl4 O20 105.2(2)
O17 Cl4 O20 107.2(2)
O19 Cl4 O20 108.5(2)
C22 O2 C25 116.2(3)
Zn2 O3 H2B 122(3)
Zn2 O3 H2A 119(3)
H2B O3 H2A 114(4)
Zn1 O1 H1B 127(3)
Zn1 O1 H1A 122(3)
H1B O1 H1A 112(4)
C8 N3 C12 119.0(3)
C8 N3 Zn1 113.3(2)
C12 N3 Zn1 127.4(2)
C58 N8 C62 118.5(3)
C58 N8 Zn2 115.6(2)
C62 N8 Zn2 125.8(2)
C31 N4 C27 118.7(3)
C31 N4 Zn1 125.1(2)
C27 N4 Zn1 116.1(2)
C39 N7 C43 119.0(3)
C39 N7 Zn2 112.5(2)
C43 N7 Zn2 128.4(2)
C6 N2 C7 113.2(2)
C6 N2 C26 112.4(2)
C7 N2 C26 112.6(2)
C6 N2 Zn1 106.36(18)
C7 N2 Zn1 102.72(17)
C26 N2 Zn1 108.84(18)
C57 N6 C38 112.9(3)
C57 N6 C37 112.6(2)
C38 N6 C37 112.0(3)
C57 N6 Zn2 107.65(19)
C38 N6 Zn2 104.17(18)
C37 N6 Zn2 106.87(19)
C36 N5 C32 118.2(3)
C36 N5 Zn2 115.6(2)
C32 N5 Zn2 126.2(2)
C23 C24 C19 122.5(3)
C23 C24 H24 118.7
C19 C24 H24 118.7
C34 C35 C36 119.4(3)
C34 C35 H35 120.3
C36 C35 H35 120.3
C53 O4 C56 116.5(3)
C21 C20 C19 120.8(3)
C21 C20 H20 119.6
C19 C20 H20 119.6
C24 C23 C22 119.2(3)
C24 C23 H23 120.4
C22 C23 H23 120.4
N2 C26 C27 111.6(2)
N2 C26 H26A 109.3
C27 C26 H26A 109.3
N2 C26 H26B 109.3
C27 C26 H26B 109.3
H26A C26 H26B 108.0
C10 C11 C16 123.0(3)
C10 C11 C12 117.2(3)
C16 C11 C12 119.8(3)
C41 C42 C47 122.6(3)
C41 C42 C43 117.9(3)
C47 C42 C43 119.5(3)
C4 C3 C2 118.6(3)
C4 C3 H3 120.7
C2 C3 H3 120.7
N5 C32 C33 122.3(3)
N5 C32 H32 118.9
C33 C32 H32 118.9
C1 C2 C3 118.9(3)
C1 C2 H2 120.6
C3 C2 H2 120.6
C51 C52 C53 120.4(3)
C51 C52 H52 119.8
C53 C52 H52 119.8
C13 C14 C15 121.8(3)
C13 C14 H14 119.1
C15 C14 H14 119.1
C55 C54 C53 118.9(3)
C55 C54 H54 120.5
C53 C54 H54 120.5
C46 C47 C42 121.7(3)
C46 C47 H47 119.1
C42 C47 H47 119.1
N8 C62 C61 122.6(3)
N8 C62 H62 118.7
C61 C62 H62 118.7
C49 C48 C46 125.1(3)
C49 C48 H48 117.5
C46 C48 H48 117.5
C41 C40 C39 119.4(3)
C41 C40 H40 120.3
C39 C40 H40 120.3
C34 C33 C32 119.5(3)
C34 C33 H33 120.3
C32 C33 H33 120.3
C14 C13 C12 121.0(3)
C14 C13 H13 119.5
C12 C13 H13 119.5
N6 C37 C36 110.3(3)
N6 C37 H37A 109.6
C36 C37 H37A 109.6
N6 C37 H37B 109.6
C36 C37 H37B 109.6
H37A C37 H37B 108.1
C47 C46 C45 117.7(3)
C47 C46 C48 121.1(3)
C45 C46 C48 121.2(3)
N3 C12 C13 120.5(3)
N3 C12 C11 121.5(3)
C13 C12 C11 117.9(3)
C54 C55 C50 122.5(3)
C54 C55 H55 118.7
C50 C55 H55 118.7
N2 C6 C1 111.1(2)
N2 C6 H6A 109.4
C1 C6 H6A 109.4
N2 C6 H6B 109.4
C1 C6 H6B 109.4
H6A C6 H6B 108.0
C10 C9 C8 119.2(3)
C10 C9 H9 120.4
C8 C9 H9 120.4
C24 C19 C20 117.4(3)
C24 C19 C18 119.3(3)
C20 C19 C18 123.4(3)
C44 C45 C46 122.1(3)
C44 C45 H45 118.9
C46 C45 H45 118.9
C5 N1 C1 118.0(3)
C5 N1 Zn1 126.1(2)
C1 N1 Zn1 115.9(2)
C30 C29 C28 119.6(3)
C30 C29 H29 120.2
C28 C29 H29 120.2
O2 C22 C23 124.7(3)
O2 C22 C21 115.6(3)
C23 C22 C21 119.7(3)
C18 C17 C15 125.1(3)
C18 C17 H17 117.4
C15 C17 H17 117.4
C29 C30 C31 118.5(3)
C29 C30 H30 120.8
C31 C30 H30 120.8
N7 C43 C44 120.9(3)
N7 C43 C42 120.9(3)
C44 C43 C42 118.2(3)
N3 C8 C9 122.7(3)
N3 C8 C7 117.0(3)
C9 C8 C7 120.3(3)
N8 C58 C59 121.7(3)
N8 C58 C57 117.0(3)
C59 C58 C57 121.3(3)
C9 C10 C11 120.3(3)
C9 C10 H10 119.9
C11 C10 H10 119.9
O2 C25 H25A 109.5
O2 C25 H25B 109.5
H25A C25 H25B 109.5
O2 C25 H25C 109.5
H25A C25 H25C 109.5
H25B C25 H25C 109.5
C33 C34 C35 118.6(3)
C33 C34 H34 120.7
C35 C34 H34 120.7
C3 C4 C5 119.4(3)
C3 C4 H4 120.3
C5 C4 H4 120.3
O4 C53 C54 124.5(4)
O4 C53 C52 115.9(3)
C54 C53 C52 119.6(3)
C17 C18 C19 127.0(3)
C17 C18 H18 116.5
C19 C18 H18 116.5
C48 C49 C50 127.3(3)
C48 C49 H49 116.3
C50 C49 H49 116.3
C45 C44 C43 120.8(3)
C45 C44 H44 119.6
C43 C44 H44 119.6
N4 C27 C28 121.7(3)
N4 C27 C26 117.4(3)
C28 C27 C26 120.8(3)
C55 C50 C51 117.5(3)
C55 C50 C49 118.5(3)
C51 C50 C49 124.0(3)
N6 C38 C39 109.8(3)
N6 C38 H38A 109.7
C39 C38 H38A 109.7
N6 C38 H38B 109.7
C39 C38 H38B 109.7
H38A C38 H38B 108.2
C15 C16 C11 121.6(3)
C15 C16 H16 119.2
C11 C16 H16 119.2
C52 C51 C50 121.0(3)
C52 C51 H51 119.5
C50 C51 H51 119.5
O4 C56 H56A 109.5
O4 C56 H56B 109.5
H56A C56 H56B 109.5
O4 C56 H56C 109.5
H56A C56 H56C 109.5
H56B C56 H56C 109.5
C20 C21 C22 120.4(3)
C20 C21 H21 119.8
C22 C21 H21 119.8
C29 C28 C27 118.9(3)
C29 C28 H28 120.5
C27 C28 H28 120.5
C40 C41 C42 120.0(3)
C40 C41 H41 120.0
C42 C41 H41 120.0
C16 C15 C14 117.9(3)
C16 C15 C17 120.6(3)
C14 C15 C17 121.5(3)
N1 C5 C4 122.6(3)
N1 C5 H5 118.7
C4 C5 H5 118.7
C60 C59 C58 119.1(3)
C60 C59 H59 120.5
C58 C59 H59 120.5
N4 C31 C30 122.6(3)
N4 C31 H31 118.7
C30 C31 H31 118.7
N2 C7 C8 110.1(2)
N2 C7 H7A 109.6
C8 C7 H7A 109.6
N2 C7 H7B 109.6
C8 C7 H7B 109.6
H7A C7 H7B 108.1
N6 C57 C58 111.0(3)
N6 C57 H57A 109.4
C58 C57 H57A 109.4
N6 C57 H57B 109.4
C58 C57 H57B 109.4
H57A C57 H57B 108.0
N1 C1 C2 122.5(3)
N1 C1 C6 115.8(3)
C2 C1 C6 121.6(3)
N5 C36 C35 122.0(3)
N5 C36 C37 116.2(3)
C35 C36 C37 121.6(3)
C61 C60 C59 119.8(3)
C61 C60 H60 120.1
C59 C60 H60 120.1
C60 C61 C62 118.4(4)
C60 C61 H61 120.8
C62 C61 H61 120.8
N7 C39 C40 122.7(3)
N7 C39 C38 117.9(3)
C40 C39 C38 119.4(3)
H5A OW4 H5B 104(4)
H4B OW3 H4A 115(5)
H8A OW2 H8B 115(4)
H3A OW1 H3B 111(10)

loop_
_geom_bond_atom_site_label_1
_geom_bond_atom_site_label_2
_geom_bond_distance
Zn1 O1 2.003(2)
Zn1 N4 2.077(3)
Zn1 N3 2.092(3)
Zn1 N1 2.093(3)
Zn1 N2 2.194(3)
Zn2 O3 2.030(2)
Zn2 N8 2.063(3)
Zn2 N5 2.089(3)
Zn2 N7 2.119(3)
Zn2 N6 2.175(3)
Cl3 O14 1.405(4)
Cl3 O13 1.407(4)
Cl3 O16 1.426(3)
Cl3 O15 1.437(3)
Cl2 O9 1.405(3)
Cl2 O11 1.412(4)
Cl2 O10 1.435(3)
Cl2 O12 1.435(4)
Cl1 O7 1.412(4)
Cl1 O5 1.421(3)
Cl1 O8 1.429(3)
Cl1 O6 1.436(3)
Cl4 O18 1.401(3)
Cl4 O17 1.402(3)
Cl4 O19 1.438(3)
Cl4 O20 1.465(3)
O2 C22 1.365(4)
O2 C25 1.436(4)
O3 H2B 0.85(3)
O3 H2A 0.81(3)
O1 H1B 0.81(3)
O1 H1A 0.80(3)
N3 C8 1.326(4)
N3 C12 1.375(4)
N8 C58 1.345(4)
N8 C62 1.348(4)
N4 C31 1.343(4)
N4 C27 1.346(4)
N7 C39 1.329(4)
N7 C43 1.379(4)
N2 C6 1.469(4)
N2 C7 1.476(4)
N2 C26 1.477(4)
N6 C57 1.469(4)
N6 C38 1.474(4)
N6 C37 1.476(4)
N5 C36 1.342(4)
N5 C32 1.350(4)
C24 C23 1.385(5)
C24 C19 1.398(5)
C24 H24 0.9500
C35 C34 1.382(5)
C35 C36 1.384(5)
C35 H35 0.9500
O4 C53 1.363(4)
O4 C56 1.436(6)
C20 C21 1.384(5)
C20 C19 1.412(5)
C20 H20 0.9500
C23 C22 1.394(5)
C23 H23 0.9500
C26 C27 1.511(4)
C26 H26A 0.9900
C26 H26B 0.9900
C11 C10 1.416(4)
C11 C16 1.416(4)
C11 C12 1.422(4)
C42 C41 1.411(5)
C42 C47 1.415(4)
C42 C43 1.429(4)
C3 C4 1.374(5)
C3 C2 1.388(5)
C3 H3 0.9500
C32 C33 1.377(5)
C32 H32 0.9500
C2 C1 1.381(5)
C2 H2 0.9500
C52 C51 1.381(5)
C52 C53 1.395(6)
C52 H52 0.9500
C14 C13 1.360(5)
C14 C15 1.426(5)
C14 H14 0.9500
C54 C55 1.381(5)
C54 C53 1.395(5)
C54 H54 0.9500
C47 C46 1.370(5)
C47 H47 0.9500
C62 C61 1.383(5)
C62 H62 0.9500
C48 C49 1.333(5)
C48 C46 1.464(4)
C48 H48 0.9500
C40 C41 1.361(5)
C40 C39 1.411(5)
C40 H40 0.9500
C33 C34 1.375(5)
C33 H33 0.9500
C13 C12 1.417(4)
C13 H13 0.9500
C37 C36 1.509(4)
C37 H37A 0.9900
C37 H37B 0.9900
C46 C45 1.427(5)
C55 C50 1.394(5)
C55 H55 0.9500
C6 C1 1.507(5)
C6 H6A 0.9900
C6 H6B 0.9900
C9 C10 1.361(5)
C9 C8 1.408(5)
C9 H9 0.9500
C19 C18 1.462(4)
C45 C44 1.361(5)
C45 H45 0.9500
N1 C5 1.342(4)
N1 C1 1.345(4)
C29 C30 1.376(5)
C29 C28 1.384(5)
C29 H29 0.9500
C22 C21 1.404(5)
C17 C18 1.346(5)
C17 C15 1.467(4)
C17 H17 0.9500
C30 C31 1.383(5)
C30 H30 0.9500
C43 C44 1.405(5)
C8 C7 1.517(4)
C58 C59 1.383(5)
C58 C57 1.513(5)
C10 H10 0.9500
C25 H25A 0.9800
C25 H25B 0.9800
C25 H25C 0.9800
C34 H34 0.9500
C4 C5 1.376(5)
C4 H4 0.9500
C18 H18 0.9500
C49 C50 1.472(5)
C49 H49 0.9500
C44 H44 0.9500
C27 C28 1.386(5)
C50 C51 1.396(5)
C38 C39 1.504(5)
C38 H38A 0.9900
C38 H38B 0.9900
C16 C15 1.376(5)
C16 H16 0.9500
C51 H51 0.9500
C56 H56A 0.9800
C56 H56B 0.9800
C56 H56C 0.9800
C21 H21 0.9500
C28 H28 0.9500
C41 H41 0.9500
C5 H5 0.9500
C59 C60 1.383(6)
C59 H59 0.9500
C31 H31 0.9500
C7 H7A 0.9900
C7 H7B 0.9900
C57 H57A 0.9900
C57 H57B 0.9900
C60 C61 1.370(6)
C60 H60 0.9500
C61 H61 0.9500
OW4 H5A 0.89(3)
OW4 H5B 0.83(3)
OW3 H4B 0.77(3)
OW3 H4A 0.80(3)
OW2 H8A 0.82(3)
OW2 H8B 0.85(3)
OW1 H3A 0.92(5)
OW1 H3B 0.74(6)

loop_
_geom_hbond_atom_site_label_D
_geom_hbond_atom_site_label_H
_geom_hbond_atom_site_label_A
_geom_hbond_distance_DH
_geom_hbond_distance_HA
_geom_hbond_distance_DA
_geom_hbond_angle_DHA
_geom_hbond_site_symmetry_A
O3 H2B OW4 0.85(3) 1.80(3) 2.631(4) 167(5) 1_655
O1 H1B OW2 0.81(3) 1.80(3) 2.614(4) 175(5) .
O1 H1A OW3 0.80(3) 1.88(3) 2.658(4) 164(5) .
O3 H2A O19 0.81(3) 1.96(3) 2.771(4) 172(5) 2_655
OW3 H4B O16 0.77(3) 2.11(3) 2.874(5) 175(6) 3_656
OW3 H4A OW1 0.80(3) 1.96(4) 2.734(6) 161(5) .
OW4 H5A O15 0.89(3) 1.95(3) 2.828(4) 169(5) .
OW4 H5B O11 0.83(3) 2.25(3) 3.068(6) 169(5) .
OW2 H8A O6 0.82(3) 2.00(3) 2.789(4) 162(5) .
OW2 H8B O10 0.85(3) 2.13(4) 2.964(5) 167(5) 3_666
OW2 H8B O9 0.85(3) 2.45(4) 3.097(5) 134(4) 3_666
OW1 H3A O20 0.92(5) 2.16(7) 3.003(7) 152(8) .
OW1 H3A O17 0.92(5) 2.39(6) 3.167(7) 142(7) .
OW1 H3B O7 0.74(6) 2.4(2) 2.911(8) 129(25) .

loop_
_geom_torsion_atom_site_label_1
_geom_torsion_atom_site_label_2
_geom_torsion_atom_site_label_3
_geom_torsion_atom_site_label_4
_geom_torsion
O1 Zn1 N3 C8 -160.6(2)
N4 Zn1 N3 C8 93.0(2)
N1 Zn1 N3 C8 -54.3(2)
N2 Zn1 N3 C8 15.9(2)
O1 Zn1 N3 C12 25.8(3)
N4 Zn1 N3 C12 -80.7(2)
N1 Zn1 N3 C12 132.0(2)
N2 Zn1 N3 C12 -157.8(3)
O3 Zn2 N8 C58 178.8(2)
N5 Zn2 N8 C58 -79.1(2)
N7 Zn2 N8 C58 64.9(2)
N6 Zn2 N8 C58 -9.9(2)
O3 Zn2 N8 C62 -6.3(3)
N5 Zn2 N8 C62 95.8(3)
N7 Zn2 N8 C62 -120.2(3)
N6 Zn2 N8 C62 165.1(3)
O1 Zn1 N4 C31 -3.4(3)
N3 Zn1 N4 C31 110.9(2)
N1 Zn1 N4 C31 -107.3(3)
N2 Zn1 N4 C31 -172.1(3)
O1 Zn1 N4 C27 172.3(2)
N3 Zn1 N4 C27 -73.4(2)
N1 Zn1 N4 C27 68.4(2)
N2 Zn1 N4 C27 3.6(2)
O3 Zn2 N7 C39 156.9(2)
N8 Zn2 N7 C39 -92.6(2)
N5 Zn2 N7 C39 52.8(2)
N6 Zn2 N7 C39 -17.2(2)
O3 Zn2 N7 C43 -27.4(3)
N8 Zn2 N7 C43 83.1(3)
N5 Zn2 N7 C43 -131.5(2)
N6 Zn2 N7 C43 158.5(3)
O1 Zn1 N2 C6 11.2(6)
N4 Zn1 N2 C6 104.48(19)
N3 Zn1 N2 C6 -151.3(2)
N1 Zn1 N2 C6 -29.87(19)
O1 Zn1 N2 C7 130.3(5)
N4 Zn1 N2 C7 -136.39(19)
N3 Zn1 N2 C7 -32.18(17)
N1 Zn1 N2 C7 89.26(18)
O1 Zn1 N2 C26 -110.1(5)
N4 Zn1 N2 C26 -16.85(19)
N3 Zn1 N2 C26 87.4(2)
N1 Zn1 N2 C26 -151.2(2)
O3 Zn2 N6 C57 131.8(6)
N8 Zn2 N6 C57 23.18(19)
N5 Zn2 N6 C57 149.5(2)
N7 Zn2 N6 C57 -87.5(2)
O3 Zn2 N6 C38 -108.1(7)
N8 Zn2 N6 C38 143.2(2)
N5 Zn2 N6 C38 -90.5(2)
N7 Zn2 N6 C38 32.59(19)
O3 Zn2 N6 C37 10.6(8)
N8 Zn2 N6 C37 -98.0(2)
N5 Zn2 N6 C37 28.25(19)
N7 Zn2 N6 C37 151.3(2)
O3 Zn2 N5 C36 163.1(2)
N8 Zn2 N5 C36 55.7(3)
N7 Zn2 N5 C36 -84.5(2)
N6 Zn2 N5 C36 -14.2(2)
O3 Zn2 N5 C32 -17.1(3)
N8 Zn2 N5 C32 -124.5(3)
N7 Zn2 N5 C32 95.3(3)
N6 Zn2 N5 C32 165.6(3)
C19 C24 C23 C22 -1.2(5)
C6 N2 C26 C27 -91.1(3)
C7 N2 C26 C27 139.7(3)
Zn1 N2 C26 C27 26.5(3)
C36 N5 C32 C33 -0.5(5)
Zn2 N5 C32 C33 179.7(2)
C4 C3 C2 C1 0.6(5)
C41 C42 C47 C46 177.4(3)
C43 C42 C47 C46 -0.5(4)
C58 N8 C62 C61 -0.1(5)
Zn2 N8 C62 C61 -174.9(3)
N5 C32 C33 C34 0.3(5)
C15 C14 C13 C12 -0.4(5)
C57 N6 C37 C36 -155.7(3)
C38 N6 C37 C36 75.8(3)
Zn2 N6 C37 C36 -37.7(3)
C42 C47 C46 C45 -0.1(4)
C42 C47 C46 C48 -178.6(3)
C49 C48 C46 C47 -169.4(3)
C49 C48 C46 C45 12.1(5)
C8 N3 C12 C13 -175.1(3)
Zn1 N3 C12 C13 -1.7(4)
C8 N3 C12 C11 2.3(4)
Zn1 N3 C12 C11 175.6(2)
C14 C13 C12 N3 179.9(3)
C14 C13 C12 C11 2.5(5)
C10 C11 C12 N3 -1.3(4)
C16 C11 C12 N3 -179.8(3)
C10 C11 C12 C13 176.2(3)
C16 C11 C12 C13 -2.4(4)
C53 C54 C55 C50 3.0(5)
C7 N2 C6 C1 -74.1(3)
C26 N2 C6 C1 157.0(3)
Zn1 N2 C6 C1 38.0(3)
C23 C24 C19 C20 1.4(5)
C23 C24 C19 C18 -179.3(3)
C21 C20 C19 C24 -0.1(5)
C21 C20 C19 C18 -179.4(3)
C47 C46 C45 C44 0.8(5)
C48 C46 C45 C44 179.3(3)
O1 Zn1 N1 C5 22.5(3)
N4 Zn1 N1 C5 129.6(3)
N3 Zn1 N1 C5 -93.6(3)
N2 Zn1 N1 C5 -164.8(3)
O1 Zn1 N1 C1 -155.1(2)
N4 Zn1 N1 C1 -48.0(3)
N3 Zn1 N1 C1 88.9(2)
N2 Zn1 N1 C1 17.6(2)
C25 O2 C22 C23 -8.5(4)
C25 O2 C22 C21 173.2(3)
C24 C23 C22 O2 -178.5(3)
C24 C23 C22 C21 -0.3(5)
C28 C29 C30 C31 1.9(5)
C39 N7 C43 C44 175.3(3)
Zn2 N7 C43 C44 -0.1(4)
C39 N7 C43 C42 -2.8(4)
Zn2 N7 C43 C42 -178.2(2)
C41 C42 C43 N7 0.5(4)
C47 C42 C43 N7 178.5(3)
C41 C42 C43 C44 -177.6(3)
C47 C42 C43 C44 0.4(4)
C12 N3 C8 C9 -1.3(4)
Zn1 N3 C8 C9 -175.6(2)
C12 N3 C8 C7 179.4(3)
Zn1 N3 C8 C7 5.1(3)
C10 C9 C8 N3 -0.6(5)
C10 C9 C8 C7 178.6(3)
C62 N8 C58 C59 0.1(5)
Zn2 N8 C58 C59 175.4(2)
C62 N8 C58 C57 178.7(3)
Zn2 N8 C58 C57 -5.9(3)
C8 C9 C10 C11 1.6(5)
C16 C11 C10 C9 177.8(3)
C12 C11 C10 C9 -0.7(4)
C32 C33 C34 C35 0.0(5)
C36 C35 C34 C33 -0.2(5)
C2 C3 C4 C5 -1.0(6)
C56 O4 C53 C54 9.1(5)
C56 O4 C53 C52 -171.3(3)
C55 C54 C53 O4 179.4(3)
C55 C54 C53 C52 -0.1(5)
C51 C52 C53 O4 178.5(3)
C51 C52 C53 C54 -1.9(5)
C15 C17 C18 C19 178.7(3)
C24 C19 C18 C17 166.6(3)
C20 C19 C18 C17 -14.1(5)
C46 C48 C49 C50 -179.8(3)
C46 C45 C44 C43 -0.9(5)
N7 C43 C44 C45 -177.9(3)
C42 C43 C44 C45 0.3(5)
C31 N4 C27 C28 2.3(4)
Zn1 N4 C27 C28 -173.6(2)
C31 N4 C27 C26 -173.2(3)
Zn1 N4 C27 C26 10.9(3)
N2 C26 C27 N4 -25.8(4)
N2 C26 C27 C28 158.6(3)
C54 C55 C50 C51 -3.7(5)
C54 C55 C50 C49 177.2(3)
C48 C49 C50 C55 -162.6(3)
C48 C49 C50 C51 18.3(5)
C57 N6 C38 C39 73.7(3)
C37 N6 C38 C39 -158.0(3)
Zn2 N6 C38 C39 -42.8(3)
C10 C11 C16 C15 -178.1(3)
C12 C11 C16 C15 0.4(5)
C53 C52 C51 C50 1.2(5)
C55 C50 C51 C52 1.5(5)
C49 C50 C51 C52 -179.4(3)
C19 C20 C21 C22 -1.3(5)
O2 C22 C21 C20 179.9(3)
C23 C22 C21 C20 1.5(5)
C30 C29 C28 C27 -1.0(5)
N4 C27 C28 C29 -1.2(5)
C26 C27 C28 C29 174.2(3)
C39 C40 C41 C42 -3.2(5)
C47 C42 C41 C40 -175.5(3)
C43 C42 C41 C40 2.5(4)
C11 C16 C15 C14 1.7(4)
C11 C16 C15 C17 179.3(3)
C13 C14 C15 C16 -1.6(5)
C13 C14 C15 C17 -179.2(3)
C18 C17 C15 C16 169.9(3)
C18 C17 C15 C14 -12.6(5)
C1 N1 C5 C4 0.6(5)
Zn1 N1 C5 C4 -176.9(3)
C3 C4 C5 N1 0.4(5)
N8 C58 C59 C60 -0.1(5)
C57 C58 C59 C60 -178.7(3)
C27 N4 C31 C30 -1.4(4)
Zn1 N4 C31 C30 174.2(2)
C29 C30 C31 N4 -0.8(5)
C6 N2 C7 C8 157.5(2)
C26 N2 C7 C8 -73.6(3)
Zn1 N2 C7 C8 43.3(3)
N3 C8 C7 N2 -35.2(4)
C9 C8 C7 N2 145.5(3)
C38 N6 C57 C58 -146.4(3)
C37 N6 C57 C58 85.5(3)
Zn2 N6 C57 C58 -32.0(3)
N8 C58 C57 N6 26.7(4)
C59 C58 C57 N6 -154.7(3)
C5 N1 C1 C2 -1.0(5)
Zn1 N1 C1 C2 176.7(3)
C5 N1 C1 C6 -178.7(3)
Zn1 N1 C1 C6 -1.0(3)
C3 C2 C1 N1 0.4(5)
C3 C2 C1 C6 178.0(3)
N2 C6 C1 N1 -26.4(4)
N2 C6 C1 C2 155.9(3)
C32 N5 C36 C35 0.4(5)
Zn2 N5 C36 C35 -179.8(2)
C32 N5 C36 C37 176.7(3)
Zn2 N5 C36 C37 -3.5(3)
C34 C35 C36 N5 0.0(5)
C34 C35 C36 C37 -176.1(3)
N6 C37 C36 N5 28.9(4)
N6 C37 C36 C35 -154.8(3)
C58 C59 C60 C61 0.1(5)
C59 C60 C61 C62 -0.1(5)
N8 C62 C61 C60 0.1(5)
C43 N7 C39 C40 2.1(4)
Zn2 N7 C39 C40 178.2(2)
C43 N7 C39 C38 -179.1(3)
Zn2 N7 C39 C38 -3.0(3)
C41 C40 C39 N7 0.9(5)
C41 C40 C39 C38 -177.9(3)
N6 C38 C39 N7 32.8(4)
N6 C38 C39 C40 -148.4(3)
